data_4112656
loop_
_publ_author_name
'Dan Yang'
'Yu-Hui Zhang'
'Bing Li'
'Dan-Wei Zhang'
'Jenny Chun-Yu Chan'
'Nian-Yong Zhu'
'Shi-Wei Luo'
'Yun-Dong Wu'

_publ_section_title
;
 Effect of Side Chains on Turns and Helices in Peptides of \b3-Aminoxy
 Acids
;
_journal_name_full 'Journal of the American Chemical Society'
_journal_page_first 6956
_journal_page_last 6966
_journal_paper_doi 10.1021/ja049976s
_journal_volume 126
_journal_year 2004
_chemical_formula_moiety 'C20 H31 N2 O5.50'
_chemical_formula_sum 'C20 H31 N2 O5.5'
_chemical_formula_weight 387.47
_chemical_name_systematic
;
 ?
;
_space_group_IT_number 88
_symmetry_cell_setting Tetrahedral
_symmetry_space_group_name_Hall '-I 4ad'
_symmetry_space_group_name_H-M 'I 41/a :2'
_atom_sites_solution_hydrogens geom
_atom_sites_solution_primary direct
_atom_sites_solution_secondary difmap
_audit_creation_method SHELXL-97
_cell_angle_alpha 90.00
_cell_angle_beta 90.00
_cell_angle_gamma 90.00
_cell_formula_units_Z 16
_cell_length_a 26.917(4)
_cell_length_b 26.917(4)
_cell_length_c 12.114(2)
_cell_measurement_temperature 301(2)
_cell_volume 8777(2)
_computing_structure_refinement 'SHELXL-97 (Sheldrick, 1997)'
_diffrn_ambient_temperature 301(2)
_diffrn_measured_fraction_theta_full 0.786
_diffrn_measured_fraction_theta_max 0.786
_diffrn_radiation_monochromator graphite
_diffrn_radiation_source 'fine-focus sealed tube'
_diffrn_radiation_type MoK\a
_diffrn_radiation_wavelength 0.71069
_diffrn_reflns_av_R_equivalents 0.0481
_diffrn_reflns_av_sigmaI/netI 0.0409
_diffrn_reflns_limit_h_max 32
_diffrn_reflns_limit_h_min -32
_diffrn_reflns_limit_k_max 30
_diffrn_reflns_limit_k_min -30
_diffrn_reflns_limit_l_max 13
_diffrn_reflns_limit_l_min -12
_diffrn_reflns_number 32214
_diffrn_reflns_theta_full 25.46
_diffrn_reflns_theta_max 25.46
_diffrn_reflns_theta_min 1.51
_exptl_absorpt_coefficient_mu 0.085
_exptl_crystal_density_diffrn 1.173
_exptl_crystal_F_000 3344
_refine_diff_density_max 1.218
_refine_diff_density_min -0.338
_refine_diff_density_rms 0.111
_refine_ls_extinction_method none
_refine_ls_goodness_of_fit_ref 1.067
_refine_ls_hydrogen_treatment mixed
_refine_ls_matrix_type full
_refine_ls_number_parameters 261
_refine_ls_number_reflns 3199
_refine_ls_number_restraints 0
_refine_ls_restrained_S_all 1.067
_refine_ls_R_factor_all 0.1189
_refine_ls_R_factor_gt 0.0897
_refine_ls_shift/su_max 0.000
_refine_ls_shift/su_mean 0.000
_refine_ls_structure_factor_coef Fsqd
_refine_ls_weighting_details 'calc w=1/[\s^2^(Fo^2^)+(0.2000P)^2^+0.0000P] where P=(Fo^2^+2Fc^2^)/3'
_refine_ls_weighting_scheme calc
_refine_ls_wR_factor_gt 0.2606
_refine_ls_wR_factor_ref 0.2780
_reflns_number_gt 2057
_reflns_number_total 3199
_reflns_threshold_expression >2sigma(I)
_cod_data_source_file ja049976ssi20040101_113754_2.cif
_cod_data_source_block compound3
_cod_original_sg_symbol_H-M 'I 41/a'
_cod_original_formula_sum 'C20 H31 N2 O5.50'
_cod_database_code 4112656

loop_
_symmetry_equiv_pos_as_xyz
'x, y, z'
'-x, -y+1/2, z'
'-y+3/4, x+1/4, z+1/4'
'y+1/4, -x+1/4, z+1/4'
'x+1/2, y+1/2, z+1/2'
'-x+1/2, -y+1, z+1/2'
'-y+5/4, x+3/4, z+3/4'
'y+3/4, -x+3/4, z+3/4'
'-x, -y, -z'
'x, y-1/2, -z'
'y-3/4, -x-1/4, -z-1/4'
'-y-1/4, x-1/4, -z-1/4'
'-x+1/2, -y+1/2, -z+1/2'
'x+1/2, y, -z+1/2'
'y-1/4, -x+1/4, -z+1/4'
'-y+1/4, x+1/4, -z+1/4'

loop_
_atom_site_label
_atom_site_type_symbol
_atom_site_fract_x
_atom_site_fract_y
_atom_site_fract_z
_atom_site_U_iso_or_equiv
_atom_site_adp_type
_atom_site_occupancy
_atom_site_symmetry_multiplicity
_atom_site_calc_flag
_atom_site_refinement_flags
O1 O 0.25074(10) 0.22077(10) 0.0574(2) 0.0817(9) Uani 1 1 d .
O2 O 0.15599(9) 0.21934(9) 0.10955(19) 0.0617(8) Uani 1 1 d .
O3 O 0.15898(9) 0.36999(9) 0.2116(2) 0.0681(8) Uani 1 1 d .
O4 O 0.10073(14) 0.16591(12) 0.2565(2) 0.0984(11) Uani 1 1 d .
O5 O 0.13113(10) 0.20872(10) 0.3976(2) 0.0757(9) Uani 1 1 d .
N1 N 0.18273(12) 0.17543(12) 0.0898(3) 0.0625(9) Uani 1 1 d .
N2 N 0.21140(12) 0.31665(12) 0.1296(3) 0.0636(9) Uani 1 1 d .
C1 C 0.22907(13) 0.18058(14) 0.0512(3) 0.0562(10) Uani 1 1 d .
C2 C 0.25291(13) 0.13368(12) 0.0040(3) 0.0557(10) Uani 1 1 d .
C3 C 0.24568(16) 0.08938(14) 0.0794(4) 0.0757(12) Uani 1 1 d .
H3A H 0.2613 0.0607 0.0475 0.114 Uiso 1 1 calc R
H3B H 0.2108 0.0831 0.0885 0.114 Uiso 1 1 calc R
H3C H 0.2603 0.0963 0.1501 0.114 Uiso 1 1 calc R
C4 C 0.22846(17) 0.12414(17) -0.1078(3) 0.0806(13) Uani 1 1 d .
H4A H 0.2424 0.0947 -0.1402 0.121 Uiso 1 1 calc R
H4B H 0.2343 0.1520 -0.1556 0.121 Uiso 1 1 calc R
H4C H 0.1934 0.1197 -0.0978 0.121 Uiso 1 1 calc R
C5 C 0.30882(15) 0.14256(17) -0.0105(4) 0.0828(13) Uani 1 1 d .
H5A H 0.3241 0.1131 -0.0394 0.124 Uiso 1 1 calc R
H5B H 0.3233 0.1506 0.0596 0.124 Uiso 1 1 calc R
H5C H 0.3140 0.1696 -0.0609 0.124 Uiso 1 1 calc R
C6 C 0.15804(14) 0.23280(13) 0.2228(3) 0.0601(10) Uani 1 1 d .
H6 H 0.1925 0.2314 0.2486 0.072 Uiso 1 1 calc R
C7 C 0.12651(15) 0.19815(14) 0.2908(3) 0.0610(10) Uani 1 1 d .
C8 C 0.13882(16) 0.28571(13) 0.2313(3) 0.0726(12) Uani 1 1 d .
H8A H 0.1073 0.2873 0.1927 0.087 Uiso 1 1 calc R
H8B H 0.1322 0.2926 0.3085 0.087 Uiso 1 1 calc R
C9 C 0.17126(14) 0.32687(14) 0.1876(3) 0.0569(10) Uani 1 1 d .
C10 C 0.24327(15) 0.35505(14) 0.0858(3) 0.0671(11) Uani 1 1 d .
H10A H 0.2756 0.3407 0.0704 0.080 Uiso 1 1 calc R
H10B H 0.2478 0.3803 0.1421 0.080 Uiso 1 1 calc R
C11 C 0.22424(18) 0.37989(17) -0.0184(3) 0.0854(13) Uani 1 1 d .
H11 H 0.1936 0.3974 0.0016 0.103 Uiso 1 1 calc R
C12 C 0.2115(2) 0.3456(2) -0.1064(4) 0.1145(18) Uani 1 1 d .
H12A H 0.1878 0.3218 -0.0797 0.172 Uiso 1 1 calc R
H12B H 0.2409 0.3286 -0.1306 0.172 Uiso 1 1 calc R
H12C H 0.1974 0.3637 -0.1671 0.172 Uiso 1 1 calc R
C13 C 0.2608(3) 0.4187(2) -0.0554(5) 0.145(3) Uani 1 1 d .
H13A H 0.2685 0.4404 0.0052 0.218 Uiso 1 1 calc R
H13B H 0.2467 0.4377 -0.1147 0.218 Uiso 1 1 calc R
H13C H 0.2907 0.4028 -0.0804 0.218 Uiso 1 1 calc R
C14 C 0.10328(19) 0.17912(16) 0.4743(3) 0.0849(14) Uani 1 1 d .
H14A H 0.1127 0.1445 0.4674 0.102 Uiso 1 1 calc R
H14B H 0.0680 0.1820 0.4588 0.102 Uiso 1 1 calc R
C15 C 0.11407(16) 0.19735(14) 0.5895(3) 0.0689(11) Uani 1 1 d .
C16 C 0.0790(2) 0.18734(17) 0.6709(4) 0.0916(15) Uani 1 1 d .
H16 H 0.0495 0.1713 0.6528 0.110 Uiso 1 1 calc R
C17 C 0.0882(3) 0.20114(19) 0.7776(5) 0.1111(19) Uani 1 1 d .
H17 H 0.0652 0.1933 0.8321 0.133 Uiso 1 1 calc R
C18 C 0.1293(3) 0.2255(2) 0.8048(4) 0.1070(18) Uani 1 1 d .
H18 H 0.1343 0.2353 0.8775 0.128 Uiso 1 1 calc R
C19 C 0.16484(19) 0.23646(19) 0.7253(4) 0.0946(15) Uani 1 1 d .
H19 H 0.1938 0.2533 0.7443 0.114 Uiso 1 1 calc R
C20 C 0.15649(16) 0.22192(16) 0.6175(4) 0.0768(12) Uani 1 1 d .
H20 H 0.1801 0.2290 0.5636 0.092 Uiso 1 1 calc R
O6 O -0.0026(2) 0.26515(13) 0.2417(3) 0.0478(15) Uani 0.50 1 d P
H1 H 0.1626(16) 0.1507(18) 0.077(3) 0.089(15) Uiso 1 1 d .
H2 H 0.2199(16) 0.2820(19) 0.104(3) 0.094(13) Uiso 1 1 d .

loop_
_atom_site_aniso_label
_atom_site_aniso_U_11
_atom_site_aniso_U_22
_atom_site_aniso_U_33
_atom_site_aniso_U_23
_atom_site_aniso_U_13
_atom_site_aniso_U_12
O1 0.0712(19) 0.0567(17) 0.117(2) -0.0161(15) 0.0342(16) -0.0109(15)
O2 0.0659(16) 0.0572(16) 0.0620(16) -0.0052(11) 0.0127(11) 0.0049(13)
O3 0.0724(17) 0.0547(17) 0.0772(17) -0.0054(12) 0.0020(13) 0.0075(13)
O4 0.121(3) 0.096(2) 0.078(2) -0.0141(16) 0.0195(17) -0.049(2)
O5 0.087(2) 0.0750(18) 0.0657(19) -0.0041(13) 0.0175(13) -0.0274(15)
N1 0.054(2) 0.052(2) 0.081(2) -0.0138(16) 0.0167(16) -0.0015(17)
N2 0.065(2) 0.052(2) 0.073(2) -0.0026(15) 0.0210(16) 0.0007(16)
C1 0.054(2) 0.054(2) 0.060(2) -0.0020(16) 0.0119(17) -0.0047(19)
C2 0.053(2) 0.051(2) 0.062(2) -0.0090(16) 0.0095(16) -0.0016(17)
C3 0.073(3) 0.066(3) 0.089(3) 0.003(2) 0.007(2) 0.008(2)
C4 0.088(3) 0.088(3) 0.066(2) -0.016(2) 0.002(2) 0.009(2)
C5 0.061(3) 0.080(3) 0.106(3) -0.020(2) 0.018(2) -0.005(2)
C6 0.063(2) 0.054(2) 0.063(2) -0.0096(17) 0.0124(17) -0.0036(19)
C7 0.067(2) 0.053(2) 0.063(3) -0.0112(18) 0.0115(19) -0.010(2)
C8 0.072(3) 0.058(2) 0.087(3) -0.008(2) 0.024(2) -0.003(2)
C9 0.063(2) 0.051(2) 0.057(2) -0.0021(17) -0.0038(18) 0.0008(19)
C10 0.066(2) 0.065(2) 0.070(2) 0.0004(19) 0.0044(19) -0.010(2)
C11 0.098(3) 0.084(3) 0.075(3) 0.009(2) 0.003(2) -0.017(3)
C12 0.110(4) 0.150(5) 0.084(3) -0.005(3) -0.011(3) -0.009(4)
C13 0.171(6) 0.155(6) 0.109(4) 0.056(4) -0.012(4) -0.075(5)
C14 0.099(3) 0.083(3) 0.072(3) 0.003(2) 0.022(2) -0.036(3)
C15 0.086(3) 0.052(2) 0.068(3) 0.0042(18) 0.016(2) -0.003(2)
C16 0.115(4) 0.076(3) 0.083(3) 0.004(2) 0.038(3) -0.021(3)
C17 0.167(6) 0.083(4) 0.083(4) 0.008(3) 0.045(4) -0.017(4)
C18 0.170(6) 0.085(4) 0.066(3) 0.008(3) -0.003(4) 0.019(4)
C19 0.097(3) 0.106(4) 0.082(4) -0.011(3) -0.014(3) 0.019(3)
C20 0.068(3) 0.083(3) 0.079(3) -0.008(2) 0.008(2) 0.003(2)
O6 0.022(2) 0.058(4) 0.063(2) -0.045(2) 0.000(2) -0.003(4)

loop_
_atom_type_symbol
_atom_type_description
_atom_type_scat_dispersion_real
_atom_type_scat_dispersion_imag
_atom_type_scat_source
O O 0.0106 0.0060 'International Tables Vol C Tables 4.2.6.8 and 6.1.1.4'
N N 0.0061 0.0033 'International Tables Vol C Tables 4.2.6.8 and 6.1.1.4'
C C 0.0033 0.0016 'International Tables Vol C Tables 4.2.6.8 and 6.1.1.4'
H H 0.0000 0.0000 'International Tables Vol C Tables 4.2.6.8 and 6.1.1.4'

loop_
_geom_angle_atom_site_label_1
_geom_angle_atom_site_label_2
_geom_angle_atom_site_label_3
_geom_angle
N1 O2 C6 111.1(3)
C7 O5 C14 117.5(3)
C1 N1 O2 116.7(3)
C9 N2 C10 122.2(3)
O1 C1 N1 120.7(3)
O1 C1 C2 123.4(3)
N1 C1 C2 115.9(3)
C3 C2 C1 111.7(3)
C3 C2 C4 110.3(3)
C1 C2 C4 106.9(3)
C3 C2 C5 108.5(3)
C1 C2 C5 109.1(3)
C4 C2 C5 110.3(3)
O2 C6 C7 110.4(3)
O2 C6 C8 106.9(3)
C7 C6 C8 110.6(3)
O4 C7 O5 123.5(3)
O4 C7 C6 126.2(4)
O5 C7 C6 110.3(3)
C9 C8 C6 117.9(3)
O3 C9 N2 122.6(3)
O3 C9 C8 116.8(3)
N2 C9 C8 120.6(3)
N2 C10 C11 114.8(3)
C12 C11 C13 112.2(5)
C12 C11 C10 114.3(4)
C13 C11 C10 109.4(4)
O5 C14 C15 108.5(3)
C20 C15 C16 119.1(4)
C20 C15 C14 123.4(4)
C16 C15 C14 117.6(4)
C17 C16 C15 119.7(5)
C18 C17 C16 121.3(5)
C17 C18 C19 120.4(5)
C20 C19 C18 118.9(5)
C15 C20 C19 120.6(4)

loop_
_geom_bond_atom_site_label_1
_geom_bond_atom_site_label_2
_geom_bond_distance
_geom_bond_site_symmetry_2
O1 C1 1.232(4) .
O2 N1 1.404(4) .
O2 C6 1.420(4) .
O3 C9 1.241(4) .
O4 C7 1.186(4) .
O5 C7 1.331(4) .
O5 C14 1.435(4) .
N1 C1 1.339(4) .
N2 C9 1.318(5) .
N2 C10 1.444(5) .
C1 C2 1.527(5) .
C2 C3 1.515(5) .
C2 C4 1.527(5) .
C2 C5 1.534(5) .
C6 C7 1.506(5) .
C6 C8 1.519(5) .
C8 C9 1.507(5) .
C10 C11 1.518(5) .
C11 C12 1.451(7) .
C11 C13 1.504(7) .
C14 C15 1.507(6) .
C15 C20 1.363(6) .
C15 C16 1.391(6) .
C16 C17 1.367(8) .
C17 C18 1.327(8) .
C18 C19 1.390(8) .
C19 C20 1.381(6) .
O6 O6 0.828(7) 2
